data_7120477
loop_
_publ_author_name
'Dhara, Debabrata'
'Vijayakanth, Thangavel'
'Barman, Milan Kr.'
'Naik, Khevath Praveen Kumar'
'Chrysochos, Nicolas'
'Yildiz, Cem B.'
'Boomishankar, Ramamoorthy'
'Schulzke, Carola'
'Chandrasekhar, Vadapalli'
'Jana, Anukul'

_publ_section_title
;
 NHC-stabilized 1-hydrosilaimine: synthesis, structure and reactivity
;
_journal_name_full 'Chem. Commun.'
_journal_paper_doi 10.1039/C7CC03912C
_journal_year 2017
_chemical_formula_moiety 'C48 H68 N O Si, C7 H13 N2'
_chemical_formula_sum 'C55 H81 N3 O Si'
_chemical_formula_weight 828.31
_space_group_crystal_system monoclinic
_space_group_IT_number 14
_space_group_name_Hall '-P 2ybc'
_space_group_name_H-M_alt 'P 1 21/c 1'
_symmetry_space_group_name_Hall '-P 2ybc'
_symmetry_space_group_name_H-M 'P 1 21/c 1'
_atom_sites_solution_hydrogens mixed
_atom_sites_solution_primary direct
_audit_creation_date 2017-02-23
_audit_creation_method
;
Olex2 1.2-beta
(compiled 2017.01.04 svn.r3372 for OlexSys, GUI svn.r5292)
;
_audit_update_record
;
2017-04-05 deposited with the CCDC.
2017-07-18 downloaded from the CCDC.
;
_cell_angle_alpha 90
_cell_angle_beta 91.470(9)
_cell_angle_gamma 90
_cell_formula_units_Z 4
_cell_length_a 14.730(6)
_cell_length_b 17.458(8)
_cell_length_c 24.128(10)
_cell_measurement_reflns_used 7237
_cell_measurement_temperature 100(2)
_cell_measurement_theta_max 20.62
_cell_measurement_theta_min 2.33
_cell_volume 6203(5)
_computing_cell_refinement 'Bruker SAINT'
_computing_data_collection 'Bruker APEX2'
_computing_data_reduction 'Bruker SAINT'
_computing_molecular_graphics 'Olex2 (Dolomanov et al., 2009)'
_computing_publication_material 'Olex2 (Dolomanov et al., 2009)'
_computing_structure_refinement 'ShelXL (Sheldrick, 2015)'
_computing_structure_solution 'SIR2004 (Burla et al., 2007)'
_diffrn_ambient_temperature 100(2)
_diffrn_measured_fraction_theta_full 1.000
_diffrn_measured_fraction_theta_max 0.990
_diffrn_measurement_device_type 'Bruker APEX-II CCD'
_diffrn_measurement_method 'Omega and phi scans'
_diffrn_radiation_type MoK\a
_diffrn_radiation_wavelength 0.71073
_diffrn_reflns_av_R_equivalents 0.1534
_diffrn_reflns_av_unetI/netI 0.1416
_diffrn_reflns_Laue_measured_fraction_full 1.000
_diffrn_reflns_Laue_measured_fraction_max 0.990
_diffrn_reflns_limit_h_max 19
_diffrn_reflns_limit_h_min -16
_diffrn_reflns_limit_k_max 23
_diffrn_reflns_limit_k_min -23
_diffrn_reflns_limit_l_max 32
_diffrn_reflns_limit_l_min -32
_diffrn_reflns_number 108845
_diffrn_reflns_point_group_measured_fraction_full 1.000
_diffrn_reflns_point_group_measured_fraction_max 0.990
_diffrn_reflns_theta_full 25.242
_diffrn_reflns_theta_max 28.584
_diffrn_reflns_theta_min 1.383
_exptl_absorpt_coefficient_mu 0.070
_exptl_absorpt_correction_T_max 0.7457
_exptl_absorpt_correction_T_min 0.6466
_exptl_absorpt_correction_type multi-scan
_exptl_absorpt_process_details SADABS
_exptl_crystal_colour colorless
_exptl_crystal_density_diffrn 0.887
_exptl_crystal_density_method 'not measured'
_exptl_crystal_description block
_exptl_crystal_F_000 1816
_exptl_crystal_size_max 0.17
_exptl_crystal_size_mid 0.12
_exptl_crystal_size_min 0.09
_refine_diff_density_max 0.714
_refine_diff_density_min -0.397
_refine_diff_density_rms 0.057
_refine_ls_extinction_coef 0.0039(6)
_refine_ls_extinction_expression Fc^*^=kFc[1+0.001xFc^2^\l^3^/sin(2\q)]^-1/4^
_refine_ls_extinction_method 'SHELXL-2014/7 (Sheldrick 2014'
_refine_ls_goodness_of_fit_ref 1.017
_refine_ls_hydrogen_treatment mixed
_refine_ls_matrix_type full
_refine_ls_number_parameters 566
_refine_ls_number_reflns 15682
_refine_ls_number_restraints 6
_refine_ls_restrained_S_all 1.022
_refine_ls_R_factor_all 0.1841
_refine_ls_R_factor_gt 0.0731
_refine_ls_shift/su_max 0.001
_refine_ls_shift/su_mean 0.000
_refine_ls_structure_factor_coef Fsqd
_refine_ls_weighting_details 'w=1/[\s^2^(Fo^2^)+(0.1135P)^2^] where P=(Fo^2^+2Fc^2^)/3'
_refine_ls_weighting_scheme calc
_refine_ls_wR_factor_gt 0.1926
_refine_ls_wR_factor_ref 0.2444
_reflns_Friedel_coverage 0.000
_reflns_number_gt 6732
_reflns_number_total 15682
_reflns_threshold_expression 'I > 2\s(I)'
_cod_data_source_file c7cc03912c2.cif
_cod_data_source_block platon_sq
_cod_original_cell_volume 6202(5)
_cod_database_code 7120477
_shelx_shelxl_version_number 2014/7
_shelx_space_group_comment
;
The symmetry employed for this shelxl refinement is uniquely defined
by the following loop, which should always be used as a source of
symmetry information in preference to the above space-group names.
They are only intended as comments.
;
_olex2_refinement_description
;
1. Fixed Uiso
 At 1.2 times of:
  All C(H) groups, All Si(H) groups
 At 1.5 times of:
  All C(H,H,H) groups
2. Uiso/Uaniso restraints and constraints
Uanis(C36I) \\sim Ueq: with sigma of 0.002 and sigma for terminal atoms of 0.004
3.a Ternary CH refined with riding coordinates:
 Si1(H1), C22I(H22I), C11I(H11I), C28I(H28I), C31I(H31I), C37I(H37I),
 C14I(H14I), C25I(H25I), C34I(H34I)
3.b Aromatic/amide H refined with riding coordinates:
 C26(H26), C1(H1A), C24(H24), C25(H25), C14(H14), C15(H15), C13(H13),
 C26P(H26P), C24P(H24P), C32P(H32P), C30P(H30P)
3.c Idealised Me refined as rotating group:
 C7(H7A,H7B,H7C), C12I(H12A,H12B,H12C), C4(H4A,H4B,H4C), C30I(H30A,H30B,H30C),
 C29I(H29A,H29B,H29C), C6(H6A,H6B,H6C), C5(H5A,H5B,H5C), C39I(H39A,H39B,H39C),
 C24I(H24A,H24B,H24C), C23I(H23A,H23B,H23C), C35I(H35A,H35B,H35C), C33I(H33A,
 H33B,H33C), C32I(H32A,H32B,H32C), C15I(H15A,H15B,H15C), C38I(H38A,H38B,H38C),
 C27I(H27A,H27B,H27C), C16I(H16A,H16B,H16C), C36I(H36A,H36B,H36C), C26I(H26A,
 H26B,H26C), C13I(H13A,H13B,H13C)
;
_olex2_submission_special_instructions 'No special instructions were received'

loop_
_space_group_symop_operation_xyz
'x, y, z'
'-x, y+1/2, -z+1/2'
'-x, -y, -z'
'x, -y-1/2, z-1/2'

loop_
_atom_site_label
_atom_site_type_symbol
_atom_site_fract_x
_atom_site_fract_y
_atom_site_fract_z
_atom_site_U_iso_or_equiv
_atom_site_adp_type
_atom_site_occupancy
_atom_site_site_symmetry_order
_atom_site_calc_flag
_atom_site_refinement_flags_posn
_atom_site_refinement_flags_adp
Si1 Si 0.36520(5) 0.30530(4) 0.58301(3) 0.0320(2) Uani 1 1 d . .
H1 H 0.3087 0.3303 0.5963 0.038 Uiso 1 1 calc R .
O1 O 0.42348(13) 0.36884(10) 0.55491(7) 0.0397(5) Uani 1 1 d . .
N3 N 0.41781(18) 0.25992(14) 0.64014(9) 0.0348(6) Uani 1 1 d . .
N1 N 0.53131(17) 0.54431(13) 0.59545(9) 0.0388(6) Uani 1 1 d . .
N2 N 0.42786(17) 0.53834(13) 0.65558(9) 0.0411(6) Uani 1 1 d . .
C22 C 0.32973(18) 0.23267(14) 0.52767(10) 0.0302(6) Uani 1 1 d . .
C11 C 0.42083(18) 0.29814(15) 0.69208(10) 0.0324(6) Uani 1 1 d . .
C27 C 0.39308(18) 0.18333(14) 0.50416(10) 0.0305(6) Uani 1 1 d . .
C23 C 0.24281(19) 0.23681(15) 0.50215(11) 0.0348(6) Uani 1 1 d . .
C22P C 0.48216(18) 0.16435(15) 0.53279(10) 0.0333(6) Uani 1 1 d . .
C12 C 0.49937(18) 0.33837(15) 0.71048(11) 0.0343(6) Uani 1 1 d . .
C27P C 0.48456(19) 0.10594(15) 0.57370(11) 0.0348(6) Uani 1 1 d . .
C26 C 0.37296(19) 0.14509(16) 0.45520(11) 0.0362(7) Uani 1 1 d . .
H26 H 0.4164 0.1110 0.4404 0.043 Uiso 1 1 calc R .
C16 C 0.34464(19) 0.29531(16) 0.72628(11) 0.0370(7) Uani 1 1 d . .
C1 C 0.4610(2) 0.50391(16) 0.61132(11) 0.0397(7) Uani 1 1 d . .
H1A H 0.4382 0.4585 0.5943 0.048 Uiso 1 1 calc R .
C24 C 0.2259(2) 0.20048(17) 0.45160(11) 0.0404(7) Uani 1 1 d . .
H24 H 0.1685 0.2067 0.4333 0.048 Uiso 1 1 calc R .
C28P C 0.16156(18) 0.26885(17) 0.53070(11) 0.0383(7) Uani 1 1 d . .
C3 C 0.5452(2) 0.60646(16) 0.62996(12) 0.0422(7) Uani 1 1 d . .
C25 C 0.2913(2) 0.15546(16) 0.42760(11) 0.0387(7) Uani 1 1 d . .
H25 H 0.2799 0.1321 0.3926 0.046 Uiso 1 1 calc R .
C2 C 0.4802(2) 0.60318(16) 0.66816(11) 0.0422(7) Uani 1 1 d . .
C14 C 0.4257(2) 0.36900(17) 0.79582(11) 0.0443(8) Uani 1 1 d . .
H14 H 0.4275 0.3925 0.8313 0.053 Uiso 1 1 calc R .
C15 C 0.3486(2) 0.33171(17) 0.77706(11) 0.0417(7) Uani 1 1 d . .
H15 H 0.2967 0.3310 0.7997 0.050 Uiso 1 1 calc R .
C23P C 0.56392(19) 0.19771(15) 0.51647(11) 0.0355(6) Uani 1 1 d . .
C13 C 0.5003(2) 0.37194(16) 0.76260(11) 0.0391(7) Uani 1 1 d . .
H13 H 0.5536 0.3975 0.7757 0.047 Uiso 1 1 calc R .
C22I C 0.3980(2) 0.06686(16) 0.59186(11) 0.0402(7) Uani 1 1 d . .
H22I H 0.3458 0.1007 0.5807 0.048 Uiso 1 1 calc R .
C11I C 0.58110(18) 0.34430(16) 0.67374(11) 0.0378(7) Uani 1 1 d . .
H11I H 0.5583 0.3471 0.6344 0.045 Uiso 1 1 calc R .
C26P C 0.5674(2) 0.08425(17) 0.59630(12) 0.0411(7) Uani 1 1 d . .
H26P H 0.5689 0.0455 0.6240 0.049 Uiso 1 1 calc R .
C24P C 0.6449(2) 0.17334(17) 0.54046(12) 0.0412(7) Uani 1 1 d . .
H24P H 0.6999 0.1963 0.5292 0.049 Uiso 1 1 calc R .
C25P C 0.6484(2) 0.11613(19) 0.58060(13) 0.0473(8) Uani 1 1 d . .
C29P C 0.10673(19) 0.21584(18) 0.55837(12) 0.0437(7) Uani 1 1 d . .
C7 C 0.5886(2) 0.52330(18) 0.54954(12) 0.0491(8) Uani 1 1 d . .
H7A H 0.5690 0.4737 0.5345 0.074 Uiso 1 1 calc GR .
H7B H 0.6519 0.5198 0.5628 0.074 Uiso 1 1 calc GR .
H7C H 0.5834 0.5623 0.5204 0.074 Uiso 1 1 calc GR .
C28I C 0.5645(2) 0.25962(16) 0.47214(12) 0.0399(7) Uani 1 1 d . .
H28I H 0.5011 0.2792 0.4671 0.048 Uiso 1 1 calc R .
C33P C 0.13788(19) 0.34668(19) 0.52923(12) 0.0447(8) Uani 1 1 d . .
C31I C 0.1277(2) 0.13096(18) 0.56017(13) 0.0498(8) Uani 1 1 d . .
H31I H 0.1888 0.1235 0.5438 0.060 Uiso 1 1 calc R .
C32P C 0.0602(2) 0.3702(2) 0.55600(13) 0.0529(8) Uani 1 1 d . .
H32P H 0.0445 0.4230 0.5554 0.063 Uiso 1 1 calc R .
C37I C 0.1932(2) 0.40492(18) 0.49857(13) 0.0490(8) Uani 1 1 d . .
H37I H 0.2540 0.3815 0.4924 0.059 Uiso 1 1 calc R .
C12I C 0.6398(2) 0.41615(17) 0.68539(13) 0.0472(8) Uani 1 1 d . .
H12A H 0.6005 0.4614 0.6869 0.071 Uiso 1 1 calc GR .
H12B H 0.6833 0.4226 0.6557 0.071 Uiso 1 1 calc GR .
H12C H 0.6727 0.4101 0.7209 0.071 Uiso 1 1 calc GR .
C14I C 0.2598(2) 0.2509(2) 0.71005(12) 0.0531(9) Uani 1 1 d . .
H14I H 0.2687 0.2287 0.6724 0.064 Uiso 1 1 calc R .
C31P C 0.0053(2) 0.3199(2) 0.58331(14) 0.0560(9) Uani 1 1 d . .
C4 C 0.3510(2) 0.51019(19) 0.68595(13) 0.0555(9) Uani 1 1 d . .
H4A H 0.3244 0.4659 0.6665 0.083 Uiso 1 1 calc GR .
H4B H 0.3054 0.5508 0.6885 0.083 Uiso 1 1 calc GR .
H4C H 0.3714 0.4948 0.7233 0.083 Uiso 1 1 calc GR .
C30I C 0.6249(2) 0.32704(18) 0.48848(15) 0.0549(9) Uani 1 1 d . .
H30A H 0.6095 0.3446 0.5257 0.082 Uiso 1 1 calc GR .
H30B H 0.6153 0.3689 0.4619 0.082 Uiso 1 1 calc GR .
H30C H 0.6886 0.3111 0.4884 0.082 Uiso 1 1 calc GR .
C30P C 0.0296(2) 0.2431(2) 0.58393(13) 0.0546(9) Uani 1 1 d . .
H30P H -0.0079 0.2077 0.6026 0.066 Uiso 1 1 calc R .
C29I C 0.5935(3) 0.22537(19) 0.41646(13) 0.0585(9) Uani 1 1 d . .
H29A H 0.6533 0.2012 0.4212 0.088 Uiso 1 1 calc GR .
H29B H 0.5968 0.2662 0.3887 0.088 Uiso 1 1 calc GR .
H29C H 0.5490 0.1869 0.4041 0.088 Uiso 1 1 calc GR .
C6 C 0.6200(2) 0.66243(18) 0.62125(13) 0.0511(8) Uani 1 1 d . .
H6A H 0.6786 0.6374 0.6285 0.077 Uiso 1 1 calc GR .
H6B H 0.6135 0.7058 0.6467 0.077 Uiso 1 1 calc GR .
H6C H 0.6170 0.6809 0.5829 0.077 Uiso 1 1 calc GR .
C5 C 0.4595(3) 0.65465(19) 0.71567(13) 0.0617(10) Uani 1 1 d . .
H5A H 0.3969 0.6732 0.7116 0.093 Uiso 1 1 calc GR .
H5B H 0.5013 0.6983 0.7160 0.093 Uiso 1 1 calc GR .
H5C H 0.4666 0.6262 0.7505 0.093 Uiso 1 1 calc GR .
C39I C 0.2092(3) 0.47870(19) 0.53056(15) 0.0638(10) Uani 1 1 d . .
H39A H 0.1512 0.5052 0.5352 0.096 Uiso 1 1 calc GR .
H39B H 0.2504 0.5117 0.5101 0.096 Uiso 1 1 calc GR .
H39C H 0.2363 0.4669 0.5671 0.096 Uiso 1 1 calc GR .
C24I C 0.3946(2) 0.0552(2) 0.65427(13) 0.0587(9) Uani 1 1 d . .
H24A H 0.4436 0.0205 0.6663 0.088 Uiso 1 1 calc GR .
H24B H 0.3359 0.0329 0.6636 0.088 Uiso 1 1 calc GR .
H24C H 0.4021 0.1046 0.6730 0.088 Uiso 1 1 calc GR .
C25I C 0.7402(2) 0.0924(3) 0.60515(16) 0.0775(12) Uani 1 1 d . .
H25I H 0.7734 0.1420 0.6100 0.093 Uiso 1 1 calc R .
C23I C 0.3856(3) -0.0088(2) 0.56144(16) 0.0711(11) Uani 1 1 d . .
H23A H 0.3892 -0.0002 0.5214 0.107 Uiso 1 1 calc GR .
H23B H 0.3262 -0.0305 0.5698 0.107 Uiso 1 1 calc GR .
H23C H 0.4335 -0.0445 0.5735 0.107 Uiso 1 1 calc GR .
C35I C -0.1598(2) 0.3423(3) 0.57177(16) 0.0744(12) Uani 1 1 d . .
H35A H -0.1462 0.3687 0.5371 0.112 Uiso 1 1 calc GR .
H35B H -0.2128 0.3662 0.5884 0.112 Uiso 1 1 calc GR .
H35C H -0.1728 0.2883 0.5640 0.112 Uiso 1 1 calc GR .
C33I C 0.1326(3) 0.0996(2) 0.61898(15) 0.0768(12) Uani 1 1 d . .
H33A H 0.1816 0.1254 0.6400 0.115 Uiso 1 1 calc GR .
H33B H 0.1448 0.0444 0.6179 0.115 Uiso 1 1 calc GR .
H33C H 0.0747 0.1087 0.6370 0.115 Uiso 1 1 calc GR .
C32I C 0.0595(3) 0.0856(2) 0.52511(17) 0.0773(12) Uani 1 1 d . .
H32A H -0.0017 0.0944 0.5387 0.116 Uiso 1 1 calc GR .
H32B H 0.0740 0.0309 0.5277 0.116 Uiso 1 1 calc GR .
H32C H 0.0623 0.1021 0.4864 0.116 Uiso 1 1 calc GR .
C15I C 0.2453(3) 0.1839(2) 0.75055(14) 0.0730(12) Uani 1 1 d . .
H15A H 0.2989 0.1506 0.7511 0.109 Uiso 1 1 calc GR .
H15B H 0.1918 0.1543 0.7385 0.109 Uiso 1 1 calc GR .
H15C H 0.2360 0.2041 0.7879 0.109 Uiso 1 1 calc GR .
C38I C 0.1499(3) 0.4212(2) 0.44122(15) 0.0738(11) Uani 1 1 d . .
H38A H 0.1453 0.3734 0.4201 0.111 Uiso 1 1 calc GR .
H38B H 0.1878 0.4578 0.4214 0.111 Uiso 1 1 calc GR .
H38C H 0.0892 0.4429 0.4456 0.111 Uiso 1 1 calc GR .
C34I C -0.0803(2) 0.3482(3) 0.61090(16) 0.0751(12) Uani 1 1 d . .
H34I H -0.0707 0.4043 0.6170 0.090 Uiso 1 1 calc R .
C27I C 0.7952(2) 0.0499(2) 0.56361(17) 0.0771(12) Uani 1 1 d . .
H27A H 0.7628 0.0032 0.5522 0.116 Uiso 1 1 calc GR .
H27B H 0.8543 0.0362 0.5804 0.116 Uiso 1 1 calc GR .
H27C H 0.8042 0.0825 0.5312 0.116 Uiso 1 1 calc GR .
C16I C 0.1762(2) 0.3012(3) 0.70709(15) 0.0785(13) Uani 1 1 d . .
H16A H 0.1664 0.3242 0.7435 0.118 Uiso 1 1 calc GR .
H16B H 0.1232 0.2702 0.6962 0.118 Uiso 1 1 calc GR .
H16C H 0.1847 0.3418 0.6797 0.118 Uiso 1 1 calc GR .
C36I C -0.0940(3) 0.3162(3) 0.6655(2) 0.1093(16) Uani 1 1 d . U
H36A H -0.1098 0.2619 0.6620 0.164 Uiso 1 1 calc GR .
H36B H -0.1434 0.3436 0.6833 0.164 Uiso 1 1 calc GR .
H36C H -0.0381 0.3215 0.6880 0.164 Uiso 1 1 calc GR .
C26I C 0.7380(3) 0.0615(4) 0.66117(19) 0.121(2) Uani 1 1 d . .
H26A H 0.7008 0.0947 0.6842 0.182 Uiso 1 1 calc GR .
H26B H 0.7999 0.0592 0.6769 0.182 Uiso 1 1 calc GR .
H26C H 0.7119 0.0099 0.6601 0.182 Uiso 1 1 calc GR .
C13I C 0.6406(2) 0.27285(18) 0.67956(13) 0.0504(8) Uani 1 1 d . .
H13A H 0.6688 0.2714 0.7168 0.076 Uiso 1 1 calc GR .
H13B H 0.6881 0.2743 0.6519 0.076 Uiso 1 1 calc GR .
H13C H 0.6031 0.2270 0.6738 0.076 Uiso 1 1 calc GR .
H3 H 0.4673(19) 0.2475(17) 0.6331(11) 0.036(9) Uiso 1 1 d . .

loop_
_atom_site_aniso_label
_atom_site_aniso_U_11
_atom_site_aniso_U_22
_atom_site_aniso_U_33
_atom_site_aniso_U_23
_atom_site_aniso_U_13
_atom_site_aniso_U_12
Si1 0.0425(5) 0.0268(4) 0.0267(4) -0.0014(3) 0.0014(3) 0.0015(3)
O1 0.0592(13) 0.0285(10) 0.0315(10) 0.0010(8) 0.0022(9) -0.0071(9)
N3 0.0421(15) 0.0337(14) 0.0286(13) -0.0009(10) 0.0015(11) 0.0030(12)
N1 0.0620(16) 0.0253(12) 0.0291(12) -0.0013(10) -0.0009(11) -0.0033(12)
N2 0.0583(16) 0.0296(13) 0.0353(13) 0.0023(10) 0.0000(12) -0.0021(12)
C22 0.0382(15) 0.0251(14) 0.0276(14) 0.0020(11) 0.0046(11) -0.0025(12)
C11 0.0420(16) 0.0304(15) 0.0247(14) 0.0005(11) -0.0006(11) 0.0041(13)
C27 0.0411(15) 0.0216(14) 0.0288(14) 0.0002(11) 0.0019(12) -0.0031(12)
C23 0.0426(16) 0.0314(15) 0.0305(15) 0.0007(12) 0.0037(12) -0.0040(13)
C22P 0.0451(16) 0.0254(14) 0.0294(14) -0.0060(11) 0.0034(12) 0.0016(13)
C12 0.0424(16) 0.0297(15) 0.0308(15) 0.0006(12) -0.0006(12) 0.0003(13)
C27P 0.0451(17) 0.0272(15) 0.0323(15) -0.0042(11) 0.0061(13) 0.0046(13)
C26 0.0441(17) 0.0308(15) 0.0340(15) -0.0041(12) 0.0066(13) -0.0024(13)
C16 0.0447(16) 0.0404(17) 0.0259(14) 0.0033(12) 0.0009(12) -0.0007(14)
C1 0.0597(19) 0.0273(15) 0.0320(15) 0.0000(12) -0.0009(13) -0.0022(15)
C24 0.0465(17) 0.0416(17) 0.0329(16) -0.0003(13) -0.0021(13) -0.0052(15)
C28P 0.0323(15) 0.0450(18) 0.0374(16) -0.0040(13) -0.0025(12) -0.0001(14)
C3 0.063(2) 0.0287(16) 0.0347(16) 0.0002(12) -0.0051(15) 0.0000(15)
C25 0.0505(18) 0.0374(16) 0.0283(15) -0.0040(12) 0.0010(13) -0.0087(14)
C2 0.067(2) 0.0274(15) 0.0317(16) -0.0027(12) -0.0051(14) -0.0011(15)
C14 0.068(2) 0.0416(18) 0.0233(14) -0.0042(12) 0.0009(14) 0.0014(16)
C15 0.0468(17) 0.0506(19) 0.0280(15) -0.0013(13) 0.0055(13) 0.0051(15)
C23P 0.0439(17) 0.0285(15) 0.0343(15) -0.0053(12) 0.0032(12) -0.0008(13)
C13 0.0510(18) 0.0337(16) 0.0325(16) -0.0043(12) -0.0019(13) -0.0036(14)
C22I 0.0503(18) 0.0280(15) 0.0427(17) 0.0039(12) 0.0052(13) 0.0026(14)
C11I 0.0436(17) 0.0364(16) 0.0335(15) 0.0002(12) 0.0015(12) -0.0044(14)
C26P 0.0510(19) 0.0346(17) 0.0381(16) 0.0017(13) 0.0069(14) 0.0090(15)
C24P 0.0388(16) 0.0380(17) 0.0467(18) -0.0014(14) 0.0002(13) 0.0001(14)
C25P 0.0482(18) 0.050(2) 0.0438(18) -0.0008(15) 0.0038(14) 0.0121(16)
C29P 0.0350(16) 0.054(2) 0.0425(17) -0.0066(14) 0.0000(13) -0.0043(15)
C7 0.072(2) 0.0411(18) 0.0344(16) 0.0014(13) 0.0050(15) 0.0022(16)
C28I 0.0445(17) 0.0313(16) 0.0442(17) 0.0040(13) 0.0045(13) -0.0036(14)
C33P 0.0391(17) 0.054(2) 0.0410(17) -0.0018(15) -0.0070(13) 0.0072(15)
C31I 0.0476(18) 0.049(2) 0.053(2) -0.0077(15) 0.0079(15) -0.0154(16)
C32P 0.0447(18) 0.058(2) 0.056(2) -0.0042(17) -0.0020(16) 0.0106(17)
C37I 0.0493(19) 0.0445(19) 0.053(2) 0.0046(15) 0.0013(15) 0.0110(16)
C12I 0.0512(18) 0.0415(18) 0.0491(18) 0.0029(14) 0.0027(14) -0.0080(15)
C14I 0.0463(18) 0.078(2) 0.0355(17) 0.0027(16) 0.0052(14) -0.0147(18)
C31P 0.0411(18) 0.073(3) 0.054(2) -0.0131(18) 0.0025(15) 0.0072(18)
C4 0.068(2) 0.048(2) 0.051(2) 0.0048(16) 0.0118(17) 0.0022(18)
C30I 0.062(2) 0.0329(17) 0.070(2) 0.0016(15) 0.0050(17) -0.0058(16)
C30P 0.0400(18) 0.071(3) 0.053(2) -0.0093(17) 0.0030(15) -0.0103(18)
C29I 0.089(3) 0.045(2) 0.0423(19) 0.0039(15) 0.0060(17) -0.0066(19)
C6 0.064(2) 0.0353(17) 0.054(2) 0.0003(15) -0.0034(16) -0.0071(16)
C5 0.096(3) 0.044(2) 0.0450(19) -0.0096(15) 0.0027(18) 0.007(2)
C39I 0.078(2) 0.044(2) 0.069(2) -0.0018(17) 0.0111(19) 0.0085(19)
C24I 0.072(2) 0.054(2) 0.051(2) 0.0154(16) 0.0124(17) -0.0020(18)
C25I 0.060(2) 0.105(3) 0.067(3) 0.031(2) 0.009(2) 0.029(2)
C23I 0.093(3) 0.045(2) 0.076(3) -0.0150(19) 0.020(2) -0.022(2)
C35I 0.043(2) 0.101(3) 0.080(3) 0.018(2) 0.0097(19) 0.016(2)
C33I 0.110(3) 0.058(2) 0.063(2) 0.0028(19) 0.012(2) -0.016(2)
C32I 0.070(2) 0.070(3) 0.092(3) -0.025(2) 0.001(2) -0.021(2)
C15I 0.081(3) 0.094(3) 0.043(2) 0.0056(19) 0.0034(18) -0.044(2)
C38I 0.080(3) 0.075(3) 0.066(2) 0.018(2) -0.001(2) 0.007(2)
C34I 0.046(2) 0.109(3) 0.071(3) -0.013(2) 0.0115(19) 0.011(2)
C27I 0.049(2) 0.075(3) 0.107(3) 0.022(2) 0.003(2) 0.014(2)
C16I 0.044(2) 0.139(4) 0.053(2) -0.008(2) 0.0050(17) 0.003(2)
C36I 0.091(3) 0.145(3) 0.093(3) -0.007(3) 0.013(2) 0.021(3)
C26I 0.103(4) 0.173(6) 0.087(4) 0.010(4) -0.013(3) 0.063(4)
C13I 0.0541(19) 0.0434(19) 0.054(2) 0.0004(15) 0.0106(15) 0.0018(16)

loop_
_atom_type_symbol
_atom_type_description
_atom_type_scat_dispersion_real
_atom_type_scat_dispersion_imag
_atom_type_scat_source
C C 0.0033 0.0016 'International Tables Vol C Tables 4.2.6.8 and 6.1.1.4'
H H 0.0000 0.0000 'International Tables Vol C Tables 4.2.6.8 and 6.1.1.4'
N N 0.0061 0.0033 'International Tables Vol C Tables 4.2.6.8 and 6.1.1.4'
O O 0.0106 0.0060 'International Tables Vol C Tables 4.2.6.8 and 6.1.1.4'
Si Si 0.0817 0.0704 'International Tables Vol C Tables 4.2.6.8 and 6.1.1.4'

loop_
_geom_angle_atom_site_label_1
_geom_angle_atom_site_label_2
_geom_angle_atom_site_label_3
_geom_angle
O1 Si1 H1 107.4
O1 Si1 N3 115.09(12)
O1 Si1 C22 108.14(11)
N3 Si1 H1 107.4
N3 Si1 C22 110.98(12)
C22 Si1 H1 107.4
Si1 N3 H3 110(2)
C11 N3 Si1 119.01(19)
C11 N3 H3 108(2)
C1 N1 C3 110.5(2)
C1 N1 C7 124.1(2)
C3 N1 C7 125.3(3)
C1 N2 C2 109.2(2)
C1 N2 C4 124.1(3)
C2 N2 C4 126.7(3)
C27 C22 Si1 121.3(2)
C27 C22 C23 117.5(2)
C23 C22 Si1 120.16(19)
C12 C11 N3 121.1(2)
C16 C11 N3 119.5(2)
C16 C11 C12 119.4(2)
C22 C27 C22P 122.1(2)
C26 C27 C22 120.8(2)
C26 C27 C22P 116.8(2)
C22 C23 C28P 123.0(2)
C24 C23 C22 120.0(3)
C24 C23 C28P 116.4(2)
C27P C22P C27 118.9(2)
C23P C22P C27 121.6(2)
C23P C22P C27P 119.2(3)
C11 C12 C11I 120.4(2)
C13 C12 C11 118.9(2)
C13 C12 C11I 120.7(3)
C22P C27P C22I 121.1(3)
C26P C27P C22P 118.6(3)
C26P C27P C22I 120.3(3)
C27 C26 H26 119.4
C25 C26 C27 121.1(3)
C25 C26 H26 119.4
C11 C16 C14I 122.0(2)
C15 C16 C11 119.1(3)
C15 C16 C14I 118.8(3)
N1 C1 N2 107.4(2)
N1 C1 H1A 126.3
N2 C1 H1A 126.3
C23 C24 H24 119.5
C25 C24 C23 121.0(3)
C25 C24 H24 119.5
C29P C28P C23 116.5(3)
C33P C28P C23 123.3(3)
C33P C28P C29P 120.2(3)
N1 C3 C6 121.9(3)
C2 C3 N1 106.4(3)
C2 C3 C6 131.7(3)
C26 C25 C24 118.9(3)
C26 C25 H25 120.5
C24 C25 H25 120.5
N2 C2 C5 122.1(3)
C3 C2 N2 106.5(2)
C3 C2 C5 131.5(3)
C15 C14 H14 120.3
C15 C14 C13 119.4(3)
C13 C14 H14 120.3
C16 C15 H15 119.1
C14 C15 C16 121.7(3)
C14 C15 H15 119.1
C22P C23P C28I 120.9(2)
C24P C23P C22P 119.5(3)
C24P C23P C28I 119.6(3)
C12 C13 H13 119.3
C14 C13 C12 121.4(3)
C14 C13 H13 119.3
C27P C22I H22I 107.5
C27P C22I C24I 113.2(3)
C24I C22I H22I 107.5
C23I C22I C27P 110.0(2)
C23I C22I H22I 107.5
C23I C22I C24I 110.8(3)
C12 C11I H11I 107.8
C12 C11I C12I 113.4(2)
C12 C11I C13I 110.6(2)
C12I C11I H11I 107.8
C13I C11I H11I 107.8
C13I C11I C12I 109.2(2)
C27P C26P H26P 118.5
C27P C26P C25P 123.0(3)
C25P C26P H26P 118.5
C23P C24P H24P 119.0
C23P C24P C25P 122.0(3)
C25P C24P H24P 119.0
C26P C25P C24P 117.7(3)
C26P C25P C25I 123.4(3)
C24P C25P C25I 119.0(3)
C28P C29P C31I 122.5(3)
C30P C29P C28P 118.1(3)
C30P C29P C31I 119.4(3)
N1 C7 H7A 109.5
N1 C7 H7B 109.5
N1 C7 H7C 109.5
H7A C7 H7B 109.5
H7A C7 H7C 109.5
H7B C7 H7C 109.5
C23P C28I H28I 107.8
C23P C28I C29I 110.1(2)
C30I C28I C23P 112.5(3)
C30I C28I H28I 107.8
C30I C28I C29I 110.7(3)
C29I C28I H28I 107.8
C28P C33P C37I 121.9(3)
C32P C33P C28P 118.8(3)
C32P C33P C37I 119.3(3)
C29P C31I H31I 107.5
C29P C31I C33I 112.6(3)
C29P C31I C32I 111.3(3)
C33I C31I H31I 107.5
C32I C31I H31I 107.5
C32I C31I C33I 110.3(3)
C33P C32P H32P 118.8
C31P C32P C33P 122.4(3)
C31P C32P H32P 118.8
C33P C37I H37I 107.1
C33P C37I C39I 113.7(3)
C33P C37I C38I 110.5(3)
C39I C37I H37I 107.1
C39I C37I C38I 110.9(3)
C38I C37I H37I 107.1
C11I C12I H12A 109.5
C11I C12I H12B 109.5
C11I C12I H12C 109.5
H12A C12I H12B 109.5
H12A C12I H12C 109.5
H12B C12I H12C 109.5
C16 C14I H14I 107.9
C16 C14I C15I 110.6(3)
C15I C14I H14I 107.9
C16I C14I C16 112.3(3)
C16I C14I H14I 107.9
C16I C14I C15I 110.2(3)
C32P C31P C30P 117.9(3)
C32P C31P C34I 120.4(4)
C30P C31P C34I 121.7(3)
N2 C4 H4A 109.5
N2 C4 H4B 109.5
N2 C4 H4C 109.5
H4A C4 H4B 109.5
H4A C4 H4C 109.5
H4B C4 H4C 109.5
C28I C30I H30A 109.5
C28I C30I H30B 109.5
C28I C30I H30C 109.5
H30A C30I H30B 109.5
H30A C30I H30C 109.5
H30B C30I H30C 109.5
C29P C30P H30P 118.7
C31P C30P C29P 122.7(3)
C31P C30P H30P 118.7
C28I C29I H29A 109.5
C28I C29I H29B 109.5
C28I C29I H29C 109.5
H29A C29I H29B 109.5
H29A C29I H29C 109.5
H29B C29I H29C 109.5
C3 C6 H6A 109.5
C3 C6 H6B 109.5
C3 C6 H6C 109.5
H6A C6 H6B 109.5
H6A C6 H6C 109.5
H6B C6 H6C 109.5
C2 C5 H5A 109.5
C2 C5 H5B 109.5
C2 C5 H5C 109.5
H5A C5 H5B 109.5
H5A C5 H5C 109.5
H5B C5 H5C 109.5
C37I C39I H39A 109.5
C37I C39I H39B 109.5
C37I C39I H39C 109.5
H39A C39I H39B 109.5
H39A C39I H39C 109.5
H39B C39I H39C 109.5
C22I C24I H24A 109.5
C22I C24I H24B 109.5
C22I C24I H24C 109.5
H24A C24I H24B 109.5
H24A C24I H24C 109.5
H24B C24I H24C 109.5
C25P C25I H25I 103.6
C27I C25I C25P 111.4(3)
C27I C25I H25I 103.6
C26I C25I C25P 115.0(3)
C26I C25I H25I 103.6
C26I C25I C27I 117.5(4)
C22I C23I H23A 109.5
C22I C23I H23B 109.5
C22I C23I H23C 109.5
H23A C23I H23B 109.5
H23A C23I H23C 109.5
H23B C23I H23C 109.5
H35A C35I H35B 109.5
H35A C35I H35C 109.5
H35B C35I H35C 109.5
C34I C35I H35A 109.5
C34I C35I H35B 109.5
C34I C35I H35C 109.5
C31I C33I H33A 109.5
C31I C33I H33B 109.5
C31I C33I H33C 109.5
H33A C33I H33B 109.5
H33A C33I H33C 109.5
H33B C33I H33C 109.5
C31I C32I H32A 109.5
C31I C32I H32B 109.5
C31I C32I H32C 109.5
H32A C32I H32B 109.5
H32A C32I H32C 109.5
H32B C32I H32C 109.5
C14I C15I H15A 109.5
C14I C15I H15B 109.5
C14I C15I H15C 109.5
H15A C15I H15B 109.5
H15A C15I H15C 109.5
H15B C15I H15C 109.5
C37I C38I H38A 109.5
C37I C38I H38B 109.5
C37I C38I H38C 109.5
H38A C38I H38B 109.5
H38A C38I H38C 109.5
H38B C38I H38C 109.5
C31P C34I H34I 105.4
C35I C34I C31P 110.3(3)
C35I C34I H34I 105.4
C36I C34I C31P 114.1(4)
C36I C34I C35I 115.1(4)
C36I C34I H34I 105.4
C25I C27I H27A 109.5
C25I C27I H27B 109.5
C25I C27I H27C 109.5
H27A C27I H27B 109.5
H27A C27I H27C 109.5
H27B C27I H27C 109.5
C14I C16I H16A 109.5
C14I C16I H16B 109.5
C14I C16I H16C 109.5
H16A C16I H16B 109.5
H16A C16I H16C 109.5
H16B C16I H16C 109.5
C34I C36I H36A 109.5
C34I C36I H36B 109.5
C34I C36I H36C 109.5
H36A C36I H36B 109.5
H36A C36I H36C 109.5
H36B C36I H36C 109.5
C25I C26I H26A 109.5
C25I C26I H26B 109.5
C25I C26I H26C 109.5
H26A C26I H26B 109.5
H26A C26I H26C 109.5
H26B C26I H26C 109.5
C11I C13I H13A 109.5
C11I C13I H13B 109.5
C11I C13I H13C 109.5
H13A C13I H13B 109.5
H13A C13I H13C 109.5
H13B C13I H13C 109.5

loop_
_geom_bond_atom_site_label_1
_geom_bond_atom_site_label_2
_geom_bond_distance
Si1 H1 1.0000
Si1 O1 1.567(2)
Si1 N3 1.753(2)
Si1 C22 1.905(3)
N3 C11 1.420(3)
N3 H3 0.78(3)
N1 C1 1.318(4)
N1 C3 1.380(3)
N1 C7 1.457(4)
N2 C1 1.329(3)
N2 C2 1.399(4)
N2 C4 1.450(4)
C22 C27 1.401(4)
C22 C23 1.408(4)
C11 C12 1.415(4)
C11 C16 1.411(4)
C27 C22P 1.504(4)
C27 C26 1.383(4)
C23 C24 1.392(4)
C23 C28P 1.504(4)
C22P C27P 1.419(4)
C22P C23P 1.403(4)
C12 C13 1.387(4)
C12 C11I 1.517(4)
C27P C22I 1.521(4)
C27P C26P 1.377(4)
C26 H26 0.9500
C26 C25 1.372(4)
C16 C15 1.380(4)
C16 C14I 1.514(4)
C1 H1A 0.9500
C24 H24 0.9500
C24 C25 1.382(4)
C28P C29P 1.408(4)
C28P C33P 1.403(4)
C3 C2 1.347(4)
C3 C6 1.492(4)
C25 H25 0.9500
C2 C5 1.494(4)
C14 H14 0.9500
C14 C15 1.376(4)
C14 C13 1.378(4)
C15 H15 0.9500
C23P C24P 1.379(4)
C23P C28I 1.521(4)
C13 H13 0.9500
C22I H22I 1.0000
C22I C24I 1.521(4)
C22I C23I 1.520(4)
C11I H11I 1.0000
C11I C12I 1.545(4)
C11I C13I 1.529(4)
C26P H26P 0.9500
C26P C25P 1.378(4)
C24P H24P 0.9500
C24P C25P 1.391(4)
C25P C25I 1.520(5)
C29P C31I 1.514(5)
C29P C30P 1.390(4)
C7 H7A 0.9800
C7 H7B 0.9800
C7 H7C 0.9800
C28I H28I 1.0000
C28I C30I 1.521(4)
C28I C29I 1.541(4)
C33P C32P 1.391(4)
C33P C37I 1.508(4)
C31I H31I 1.0000
C31I C33I 1.521(5)
C31I C32I 1.520(4)
C32P H32P 0.9500
C32P C31P 1.374(5)
C37I H37I 1.0000
C37I C39I 1.517(4)
C37I C38I 1.535(5)
C12I H12A 0.9800
C12I H12B 0.9800
C12I H12C 0.9800
C14I H14I 1.0000
C14I C15I 1.542(5)
C14I C16I 1.513(5)
C31P C30P 1.388(5)
C31P C34I 1.523(4)
C4 H4A 0.9800
C4 H4B 0.9800
C4 H4C 0.9800
C30I H30A 0.9800
C30I H30B 0.9800
C30I H30C 0.9800
C30P H30P 0.9500
C29I H29A 0.9800
C29I H29B 0.9800
C29I H29C 0.9800
C6 H6A 0.9800
C6 H6B 0.9800
C6 H6C 0.9800
C5 H5A 0.9800
C5 H5B 0.9800
C5 H5C 0.9800
C39I H39A 0.9800
C39I H39B 0.9800
C39I H39C 0.9800
C24I H24A 0.9800
C24I H24B 0.9800
C24I H24C 0.9800
C25I H25I 1.0000
C25I C27I 1.500(5)
C25I C26I 1.456(6)
C23I H23A 0.9800
C23I H23B 0.9800
C23I H23C 0.9800
C35I H35A 0.9800
C35I H35B 0.9800
C35I H35C 0.9800
C35I C34I 1.489(5)
C33I H33A 0.9800
C33I H33B 0.9800
C33I H33C 0.9800
C32I H32A 0.9800
C32I H32B 0.9800
C32I H32C 0.9800
C15I H15A 0.9800
C15I H15B 0.9800
C15I H15C 0.9800
C38I H38A 0.9800
C38I H38B 0.9800
C38I H38C 0.9800
C34I H34I 1.0000
C34I C36I 1.448(6)
C27I H27A 0.9800
C27I H27B 0.9800
C27I H27C 0.9800
C16I H16A 0.9800
C16I H16B 0.9800
C16I H16C 0.9800
C36I H36A 0.9800
C36I H36B 0.9800
C36I H36C 0.9800
C26I H26A 0.9800
C26I H26B 0.9800
C26I H26C 0.9800
C13I H13A 0.9800
C13I H13B 0.9800
C13I H13C 0.9800
